data_7013486
loop_
_publ_author_name
'Gibson, Vernon C.'
'Newton, Claire'
'Redshaw, Carl'
'Solan, Gregory A.'
'White, Andrew J. P.'
'Williams, David J.'

_publ_section_title
;
 Low valent chromium complexes bearing N,O-chelating pyridyl-enolate
 ligands [OC(Bu^t^)(=2-CHN~5~H~3~Me-x)]^-^ (x = 3-6)
;
_journal_coden_ASTM DTARAF
_journal_issue 24
_journal_name_full 'Dalton Transactions'
_journal_page_first 4612
_journal_page_last 4617
_journal_paper_doi 10.1039/b308881m
_journal_year 2003
_chemical_formula_sum 'C36 H48 Cr N3 O3'
_chemical_formula_weight 622.77
_space_group_IT_number 14
_symmetry_cell_setting monoclinic
_symmetry_space_group_name_Hall '-P 2yn'
_symmetry_space_group_name_H-M 'P 1 21/n 1'
_atom_sites_solution_hydrogens geom
_atom_sites_solution_primary direct
_atom_sites_solution_secondary difmap
_audit_creation_method SHELXL
_cell_angle_alpha 90.00
_cell_angle_beta 97.642(14)
_cell_angle_gamma 90.00
_cell_formula_units_Z 4
_cell_length_a 11.419(2)
_cell_length_b 19.285(4)
_cell_length_c 16.146(3)
_cell_measurement_reflns_used 29
_cell_measurement_temperature 203(2)
_cell_measurement_theta_max 27.98
_cell_measurement_theta_min 11.13
_cell_volume 3524.0(12)
_computing_cell_refinement 'Siemens XSCANS'
_computing_data_collection 'Siemens XSCANS'
_computing_data_reduction 'Siemens SHELXTL'
_computing_molecular_graphics 'Siemens SHELXTL'
_computing_publication_material 'Siemens SHELXTL'
_computing_structure_refinement 'SHELXL-93 (Sheldrick, 1993)'
_computing_structure_solution 'SHELXS-86 (Sheldrick, 1990)'
_diffrn_ambient_temperature 203(2)
_diffrn_measurement_device 'Siemens P4'
_diffrn_measurement_method '\w scans'
_diffrn_radiation_monochromator graphite
_diffrn_radiation_source 'fine-focus sealed tube'
_diffrn_radiation_type CuK\a
_diffrn_radiation_wavelength 1.54178
_diffrn_reflns_av_R_equivalents 0.0135
_diffrn_reflns_av_sigmaI/netI 0.0844
_diffrn_reflns_limit_h_max 0
_diffrn_reflns_limit_h_min -12
_diffrn_reflns_limit_k_max 21
_diffrn_reflns_limit_k_min -4
_diffrn_reflns_limit_l_max 18
_diffrn_reflns_limit_l_min -17
_diffrn_reflns_number 5208
_diffrn_reflns_theta_max 59.99
_diffrn_reflns_theta_min 3.59
_diffrn_standards_interval_count 97
_diffrn_standards_number 3
_exptl_absorpt_coefficient_mu 2.951
_exptl_absorpt_correction_T_max 0.7469
_exptl_absorpt_correction_T_min 0.4425
_exptl_absorpt_correction_type 'Face-indexed numerical'
_exptl_crystal_colour Orange/red
_exptl_crystal_density_diffrn 1.174
_exptl_crystal_description 'platy prisms'
_exptl_crystal_F_000 1332
_exptl_crystal_size_max 0.50
_exptl_crystal_size_mid 0.28
_exptl_crystal_size_min 0.10
_refine_diff_density_max 0.249
_refine_diff_density_min -0.433
_refine_diff_density_rms 0.051
_refine_ls_extinction_coef 0.00021(9)
_refine_ls_extinction_expression Fc^*^=kFc[1+0.001xFc^2^\l^3^/sin(2\q)]^-1/4^
_refine_ls_extinction_method SHELXL
_refine_ls_goodness_of_fit_all 1.024
_refine_ls_goodness_of_fit_obs 1.093
_refine_ls_matrix_type full
_refine_ls_number_parameters 389
_refine_ls_number_reflns 5173
_refine_ls_number_restraints 0
_refine_ls_restrained_S_all 1.042
_refine_ls_restrained_S_obs 1.093
_refine_ls_R_factor_all 0.1220
_refine_ls_R_factor_obs 0.0652
_refine_ls_shift/esd_max 0.000
_refine_ls_shift/esd_mean 0.000
_refine_ls_structure_factor_coef Fsqd
_refine_ls_weighting_details 'w=1/[\s^2^(Fo^2^)+(0.0693P)^2^+1.9167P] where P=(Fo^2^+2Fc^2^)/3'
_refine_ls_weighting_scheme calc
_refine_ls_wR_factor_all 0.1791
_refine_ls_wR_factor_obs 0.1424
_reflns_number_observed 3100
_reflns_number_total 5177
_reflns_observed_criterion >2sigma(I)
_cod_data_source_file b308881m.txt
_cod_data_source_block Compound_6
_cod_depositor_comments
;
The following automatic conversions were performed:
'_symmetry_cell_setting' value 'Monoclinic' changed to 'monoclinic'
according to '/home/saulius/struct/CIF-dictionaries/cif_core.dic'
dictionary named 'cif_core.dic' version 2.4.1 from 2010-06-29.

Automatic conversion script
Id: cif_fix_enum 1527 2010-12-29 10:47:43Z saulius 

The following automatic conversions were performed:

'_refine_ls_weighting_scheme' value 'calc
w=1/[\s^2^(Fo^2^)+(0.0693P)^2^+1.9167P] where P=(Fo^2^+2Fc^2^)/3' was
changed to 'calc'. New tag '_refine_ls_weighting_details' was
created. The value of the new tag was set to
'w=1/[\s^2^(Fo^2^)+(0.0693P)^2^+1.9167P] where P=(Fo^2^+2Fc^2^)/3'.

Automatic conversion script
Id: cif_fix_values 3143 2015-03-26 13:38:13Z robertas 
;
_cod_original_cell_volume 3524.1(13)
_cod_original_sg_symbol_H-M P2(1)/n
_cod_original_formula_sum 'C36 H48 N3 O3 Cr'
_cod_database_code 7013486

loop_
_symmetry_equiv_pos_as_xyz
'x, y, z'
'-x+1/2, y+1/2, -z+1/2'
'-x, -y, -z'
'x-1/2, -y-1/2, z-1/2'

loop_
_atom_site_aniso_label
_atom_site_aniso_U_11
_atom_site_aniso_U_22
_atom_site_aniso_U_33
_atom_site_aniso_U_23
_atom_site_aniso_U_13
_atom_site_aniso_U_12
Cr 0.0366(4) 0.0595(6) 0.0423(5) 0.0007(5) 0.0010(3) 0.0039(4)
O1 0.056(2) 0.060(2) 0.047(2) -0.003(2) 0.009(2) -0.002(2)
N1 0.048(2) 0.061(3) 0.049(3) -0.001(2) -0.002(2) 0.010(2)
O2 0.045(2) 0.079(3) 0.049(2) 0.002(2) 0.0038(15) 0.006(2)
N2 0.045(2) 0.056(3) 0.058(3) 0.000(2) 0.012(2) -0.001(2)
O3 0.038(2) 0.067(3) 0.062(2) 0.010(2) 0.006(2) 0.001(2)
N3 0.049(2) 0.061(3) 0.046(3) -0.001(2) -0.006(2) 0.007(2)
C1 0.057(3) 0.069(4) 0.043(3) -0.004(3) 0.003(2) 0.015(3)
C2 0.076(4) 0.085(5) 0.054(4) -0.004(4) 0.012(3) 0.012(3)
C3 0.080(4) 0.091(6) 0.058(4) -0.014(4) -0.003(3) 0.022(4)
C4 0.074(4) 0.071(5) 0.060(4) -0.014(4) -0.012(3) 0.013(3)
C5 0.060(3) 0.067(4) 0.061(4) 0.000(3) -0.007(3) 0.007(3)
C6 0.057(3) 0.075(5) 0.053(3) 0.006(3) 0.012(2) 0.007(3)
C7 0.047(3) 0.064(4) 0.052(3) 0.011(3) 0.001(2) 0.009(2)
C8 0.099(5) 0.087(6) 0.085(5) -0.021(5) -0.015(4) 0.013(4)
C9 0.075(4) 0.066(4) 0.062(4) 0.008(3) 0.015(3) -0.013(3)
C10 0.093(5) 0.089(6) 0.084(5) 0.021(4) 0.020(4) -0.020(4)
C11 0.154(9) 0.063(6) 0.178(10) -0.020(6) 0.069(8) -0.006(6)
C12 0.156(9) 0.176(11) 0.082(6) 0.031(6) -0.028(6) -0.105(8)
C21 0.037(2) 0.064(4) 0.061(3) 0.024(3) -0.002(2) -0.005(2)
C22 0.041(3) 0.089(5) 0.070(4) 0.011(4) -0.008(3) -0.004(3)
C23 0.043(3) 0.083(5) 0.088(5) 0.010(4) 0.006(3) 0.008(3)
C24 0.050(3) 0.063(4) 0.073(4) 0.013(3) 0.012(3) 0.010(3)
C25 0.047(3) 0.065(4) 0.061(4) 0.002(3) 0.006(2) 0.002(3)
C26 0.049(3) 0.075(4) 0.047(3) 0.008(3) -0.003(2) -0.011(3)
C27 0.051(3) 0.060(4) 0.051(3) 0.003(3) 0.009(2) -0.010(3)
C28 0.068(4) 0.101(6) 0.091(5) 0.003(4) 0.015(3) 0.023(4)
C29 0.062(3) 0.075(5) 0.056(4) -0.001(3) 0.008(3) -0.001(3)
C30 0.088(5) 0.106(6) 0.078(5) -0.029(5) 0.021(4) -0.022(4)
C31 0.123(7) 0.079(6) 0.103(6) -0.020(5) 0.007(5) 0.023(5)
C32 0.072(4) 0.129(7) 0.080(5) -0.016(5) 0.029(3) -0.011(4)
C41 0.040(2) 0.074(4) 0.065(3) -0.018(3) -0.001(2) 0.008(3)
C42 0.046(3) 0.076(5) 0.101(5) -0.010(4) -0.005(3) 0.014(3)
C43 0.053(3) 0.093(6) 0.101(5) -0.015(5) -0.016(3) 0.026(4)
C44 0.075(4) 0.065(4) 0.066(4) -0.012(3) -0.019(3) 0.022(3)
C45 0.063(3) 0.070(4) 0.048(3) -0.012(3) -0.009(2) 0.008(3)
C46 0.038(3) 0.078(4) 0.070(4) 0.000(3) 0.004(2) 0.005(3)
C47 0.043(3) 0.071(4) 0.052(3) -0.003(3) 0.001(2) 0.000(2)
C48 0.112(6) 0.072(5) 0.094(6) -0.005(4) -0.025(4) 0.033(4)
C49 0.050(3) 0.074(4) 0.074(4) 0.018(3) 0.011(3) -0.006(3)
C50 0.056(3) 0.121(7) 0.095(5) 0.027(5) 0.010(3) -0.014(4)
C51 0.135(8) 0.069(6) 0.158(9) 0.007(6) 0.067(7) -0.001(5)
C52 0.057(4) 0.149(8) 0.104(6) 0.063(6) -0.004(4) -0.009(4)

loop_
_atom_site_label
_atom_site_type_symbol
_atom_site_fract_x
_atom_site_fract_y
_atom_site_fract_z
_atom_site_U_iso_or_equiv
_atom_site_thermal_displace_type
_atom_site_occupancy
_atom_site_calc_flag
_atom_site_refinement_flags
_atom_site_disorder_group
Cr Cr 0.49441(7) 0.22385(5) 0.18475(5) 0.0465(3) Uani 1 d . .
O1 O 0.5616(3) 0.3118(2) 0.1616(2) 0.0541(9) Uani 1 d . .
N1 N 0.5073(4) 0.1935(3) 0.0618(3) 0.0533(11) Uani 1 d . .
O2 O 0.4707(3) 0.2558(2) 0.2924(2) 0.0579(10) Uani 1 d . .
N2 N 0.6625(4) 0.1900(3) 0.2329(3) 0.0524(11) Uani 1 d . .
O3 O 0.4316(3) 0.1342(2) 0.2089(2) 0.0557(10) Uani 1 d . .
N3 N 0.3241(4) 0.2561(3) 0.1459(3) 0.0534(12) Uani 1 d . .
C1 C 0.5735(5) 0.2272(3) 0.0108(3) 0.0565(14) Uani 1 d . .
C2 C 0.5805(6) 0.2005(4) -0.0702(4) 0.071(2) Uani 1 d . .
H2A H 0.6279(6) 0.2229(4) -0.1054(4) 0.086 Uiso 1 calc R .
C3 C 0.5193(6) 0.1433(4) -0.0968(4) 0.077(2) Uani 1 d . .
H3A H 0.5242(6) 0.1264(4) -0.1509(4) 0.093 Uiso 1 calc R .
C4 C 0.4492(6) 0.1085(4) -0.0465(4) 0.070(2) Uani 1 d . .
C5 C 0.4455(5) 0.1360(3) 0.0317(4) 0.064(2) Uani 1 d . .
H5A H 0.3975(5) 0.1138(3) 0.0667(4) 0.077 Uiso 1 calc R .
C6 C 0.6370(5) 0.2897(3) 0.0356(4) 0.061(2) Uani 1 d . .
H6A H 0.6906(5) 0.3055(3) 0.0003(4) 0.074 Uiso 1 calc R .
C7 C 0.6277(4) 0.3283(3) 0.1046(3) 0.0547(14) Uani 1 d . .
C8 C 0.3815(7) 0.0441(4) -0.0728(5) 0.093(2) Uani 1 d . .
H8A H 0.4354(7) 0.0088(4) -0.0877(5) 0.139 Uiso 1 d R .
H8B H 0.3233(7) 0.0542(4) -0.1207(5) 0.139 Uiso 1 d R .
H8C H 0.3418(7) 0.0275(4) -0.0271(5) 0.139 Uiso 1 d R .
C9 C 0.6941(6) 0.3971(4) 0.1226(4) 0.067(2) Uani 1 d . .
C10 C 0.7751(6) 0.4152(4) 0.0584(5) 0.088(2) Uani 1 d . .
H10A H 0.8338(6) 0.3790(4) 0.0572(5) 0.132 Uiso 1 calc R .
H10B H 0.8143(6) 0.4589(4) 0.0732(5) 0.132 Uiso 1 calc R .
H10C H 0.7289(6) 0.4192(4) 0.0036(5) 0.132 Uiso 1 calc R .
C11 C 0.6028(9) 0.4539(4) 0.1239(7) 0.127(4) Uani 1 d . .
H11A H 0.5508(9) 0.4428(4) 0.1648(7) 0.191 Uiso 1 calc R .
H11B H 0.5569(9) 0.4579(4) 0.0691(7) 0.191 Uiso 1 calc R .
H11C H 0.6424(9) 0.4976(4) 0.1387(7) 0.191 Uiso 1 calc R .
C12 C 0.7707(9) 0.3909(6) 0.2069(5) 0.142(5) Uani 1 d . .
H12A H 0.8283(9) 0.3542(6) 0.2044(5) 0.213 Uiso 1 calc R .
H12B H 0.7213(9) 0.3801(6) 0.2496(5) 0.213 Uiso 1 calc R .
H12C H 0.8114(9) 0.4344(6) 0.2203(5) 0.213 Uiso 1 calc R .
C21 C 0.7192(4) 0.2147(3) 0.3061(3) 0.0549(14) Uani 1 d . .
C22 C 0.8365(5) 0.1921(4) 0.3324(4) 0.068(2) Uani 1 d . .
H22A H 0.8775(5) 0.2104(4) 0.3819(4) 0.082 Uiso 1 calc R .
C23 C 0.8914(5) 0.1453(4) 0.2885(4) 0.072(2) Uani 1 d . .
H23A H 0.9688(5) 0.1306(4) 0.3077(4) 0.086 Uiso 1 calc R .
C24 C 0.8316(5) 0.1192(3) 0.2150(4) 0.062(2) Uani 1 d . .
C25 C 0.7186(4) 0.1427(3) 0.1903(4) 0.0578(15) Uani 1 d . .
H25A H 0.6777(4) 0.1248(3) 0.1406(4) 0.069 Uiso 1 calc R .
C26 C 0.6652(4) 0.2623(3) 0.3576(3) 0.058(2) Uani 1 d . .
H26A H 0.7152(4) 0.2837(3) 0.4011(3) 0.069 Uiso 1 calc R .
C27 C 0.5505(4) 0.2796(3) 0.3500(3) 0.0536(13) Uani 1 d . .
C28 C 0.8892(6) 0.0688(4) 0.1606(5) 0.086(2) Uani 1 d . .
H28A H 0.9012(6) 0.0245(4) 0.1891(5) 0.129 Uiso 1 d R .
H28B H 0.9648(6) 0.0872(4) 0.1499(5) 0.129 Uiso 1 d R .
H28C H 0.8384(6) 0.0623(4) 0.1081(5) 0.129 Uiso 1 d R .
C29 C 0.4979(5) 0.3280(4) 0.4117(4) 0.064(2) Uani 1 d . .
C30 C 0.5893(6) 0.3586(4) 0.4780(4) 0.090(2) Uani 1 d . .
H30A H 0.6318(6) 0.3215(4) 0.5095(4) 0.135 Uiso 1 calc R .
H30B H 0.5503(6) 0.3873(4) 0.5154(4) 0.135 Uiso 1 calc R .
H30C H 0.6443(6) 0.3867(4) 0.4516(4) 0.135 Uiso 1 calc R .
C31 C 0.4324(8) 0.3855(4) 0.3633(5) 0.102(3) Uani 1 d . .
H31A H 0.3737(8) 0.3661(4) 0.3206(5) 0.153 Uiso 1 calc R .
H31B H 0.4876(8) 0.4136(4) 0.3370(5) 0.153 Uiso 1 calc R .
H31C H 0.3936(8) 0.4142(4) 0.4008(5) 0.153 Uiso 1 calc R .
C32 C 0.4090(6) 0.2845(5) 0.4541(4) 0.092(2) Uani 1 d . .
H32A H 0.4505(6) 0.2470(5) 0.4856(4) 0.138 Uiso 1 calc R .
H32B H 0.3496(6) 0.2653(5) 0.4117(4) 0.138 Uiso 1 calc R .
H32C H 0.3712(6) 0.3138(5) 0.4915(4) 0.138 Uiso 1 calc R .
C41 C 0.2312(4) 0.2309(4) 0.1823(4) 0.060(2) Uani 1 d . .
C42 C 0.1216(5) 0.2663(4) 0.1676(5) 0.076(2) Uani 1 d . .
H42A H 0.0576(5) 0.2521(4) 0.1947(5) 0.091 Uiso 1 calc R .
C43 C 0.1101(6) 0.3211(4) 0.1138(5) 0.084(2) Uani 1 d . .
H43A H 0.0375(6) 0.3447(4) 0.1050(5) 0.101 Uiso 1 calc R .
C44 C 0.1994(6) 0.3430(4) 0.0721(4) 0.072(2) Uani 1 d . .
C45 C 0.3074(5) 0.3100(3) 0.0927(3) 0.062(2) Uani 1 d . .
H45A H 0.3724(5) 0.3263(3) 0.0683(3) 0.074 Uiso 1 calc R .
C46 C 0.2401(4) 0.1687(4) 0.2305(4) 0.062(2) Uani 1 d . .
H46A H 0.1764(4) 0.1580(4) 0.2596(4) 0.075 Uiso 1 calc R .
C47 C 0.3330(4) 0.1227(3) 0.2385(3) 0.0559(14) Uani 1 d . .
C48 C 0.1873(7) 0.3985(4) 0.0065(5) 0.096(3) Uani 1 d . .
H48A H 0.1676(7) 0.3776(4) -0.0482(5) 0.144 Uiso 1 d R .
H48B H 0.2613(7) 0.4236(4) 0.0085(5) 0.144 Uiso 1 d R .
H48C H 0.1251(7) 0.4304(4) 0.0167(5) 0.144 Uiso 1 d R .
C49 C 0.3295(5) 0.0529(4) 0.2828(4) 0.066(2) Uani 1 d . .
C50 C 0.2112(5) 0.0370(5) 0.3124(5) 0.091(2) Uani 1 d . .
H50A H 0.1922(5) 0.0732(5) 0.3502(5) 0.136 Uiso 1 calc R .
H50B H 0.2159(5) -0.0073(5) 0.3412(5) 0.136 Uiso 1 calc R .
H50C H 0.1501(5) 0.0349(5) 0.2646(5) 0.136 Uiso 1 calc R .
C51 C 0.3587(8) -0.0039(4) 0.2236(6) 0.116(3) Uani 1 d . .
H51A H 0.4341(8) 0.0061(4) 0.2047(6) 0.174 Uiso 1 calc R .
H51B H 0.2975(8) -0.0059(4) 0.1759(6) 0.174 Uiso 1 calc R .
H51C H 0.3633(8) -0.0481(4) 0.2525(6) 0.174 Uiso 1 calc R .
C52 C 0.4254(6) 0.0561(5) 0.3583(5) 0.104(3) Uani 1 d . .
H52A H 0.4065(6) 0.0924(5) 0.3959(5) 0.157 Uiso 1 calc R .
H52B H 0.5010(6) 0.0660(5) 0.3397(5) 0.157 Uiso 1 calc R .
H52C H 0.4296(6) 0.0119(5) 0.3872(5) 0.157 Uiso 1 calc R .

loop_
_atom_type_symbol
_atom_type_description
_atom_type_scat_dispersion_real
_atom_type_scat_dispersion_imag
_atom_type_scat_source
C C 0.0181 0.0091 'International Tables Vol C Tables 4.2.6.8 and 6.1.1.4'
H H 0.0000 0.0000 'International Tables Vol C Tables 4.2.6.8 and 6.1.1.4'
N N 0.0311 0.0180 'International Tables Vol C Tables 4.2.6.8 and 6.1.1.4'
O O 0.0492 0.0322 'International Tables Vol C Tables 4.2.6.8 and 6.1.1.4'
Cr Cr -0.1635 2.4439 'International Tables Vol C Tables 4.2.6.8 and 6.1.1.4'

loop_
_geom_angle_atom_site_label_1
_geom_angle_atom_site_label_2
_geom_angle_atom_site_label_3
_geom_angle
_geom_angle_site_symmetry_1
_geom_angle_site_symmetry_3
_geom_angle_publ_flag
O2 Cr O1 90.0(2) . . ?
O2 Cr O3 90.2(2) . . ?
O1 Cr O3 178.2(2) . . ?
O2 Cr N3 86.4(2) . . ?
O1 Cr N3 93.4(2) . . ?
O3 Cr N3 88.4(2) . . ?
O2 Cr N2 89.8(2) . . ?
O1 Cr N2 88.7(2) . . ?
O3 Cr N2 89.6(2) . . ?
N3 Cr N2 175.7(2) . . ?
O2 Cr N1 175.0(2) . . ?
O1 Cr N1 89.0(2) . . ?
O3 Cr N1 90.9(2) . . ?
N3 Cr N1 88.8(2) . . ?
N2 Cr N1 95.1(2) . . ?
C7 O1 Cr 129.5(4) . . ?
C1 N1 C5 118.4(5) . . ?
C1 N1 Cr 123.9(4) . . ?
C5 N1 Cr 117.7(4) . . ?
C27 O2 Cr 126.8(3) . . ?
C25 N2 C21 118.4(5) . . ?
C25 N2 Cr 119.9(4) . . ?
C21 N2 Cr 121.7(4) . . ?
C47 O3 Cr 126.2(4) . . ?
C45 N3 C41 119.7(5) . . ?
C45 N3 Cr 118.4(4) . . ?
C41 N3 Cr 121.1(4) . . ?
N1 C1 C2 119.4(6) . . ?
N1 C1 C6 122.3(5) . . ?
C2 C1 C6 118.2(6) . . ?
C3 C2 C1 120.1(7) . . ?
C2 C3 C4 121.6(6) . . ?
C5 C4 C3 116.3(7) . . ?
C5 C4 C8 120.2(7) . . ?
C3 C4 C8 123.5(7) . . ?
N1 C5 C4 124.1(6) . . ?
C7 C6 C1 126.7(5) . . ?
O1 C7 C6 124.3(6) . . ?
O1 C7 C9 113.2(5) . . ?
C6 C7 C9 122.5(5) . . ?
C11 C9 C10 109.0(6) . . ?
C11 C9 C12 111.1(8) . . ?
C10 C9 C12 107.4(6) . . ?
C11 C9 C7 107.7(6) . . ?
C10 C9 C7 113.5(6) . . ?
C12 C9 C7 108.2(6) . . ?
N2 C21 C22 118.4(6) . . ?
N2 C21 C26 122.6(4) . . ?
C22 C21 C26 119.0(5) . . ?
C23 C22 C21 122.2(6) . . ?
C22 C23 C24 118.8(5) . . ?
C25 C24 C23 117.8(6) . . ?
C25 C24 C28 120.4(6) . . ?
C23 C24 C28 121.8(5) . . ?
N2 C25 C24 124.4(6) . . ?
C27 C26 C21 126.6(5) . . ?
O2 C27 C26 124.2(5) . . ?
O2 C27 C29 112.3(4) . . ?
C26 C27 C29 123.4(5) . . ?
C31 C29 C30 109.2(7) . . ?
C31 C29 C27 108.7(5) . . ?
C30 C29 C27 113.7(5) . . ?
C31 C29 C32 108.8(6) . . ?
C30 C29 C32 109.3(5) . . ?
C27 C29 C32 107.1(6) . . ?
N3 C41 C42 118.4(6) . . ?
N3 C41 C46 122.0(5) . . ?
C42 C41 C46 119.5(6) . . ?
C43 C42 C41 119.1(7) . . ?
C44 C43 C42 122.7(6) . . ?
C43 C44 C45 116.1(7) . . ?
C43 C44 C48 124.5(6) . . ?
C45 C44 C48 119.5(7) . . ?
N3 C45 C44 123.6(6) . . ?
C47 C46 C41 126.3(5) . . ?
O3 C47 C46 123.5(6) . . ?
O3 C47 C49 113.6(5) . . ?
C46 C47 C49 123.0(5) . . ?
C51 C49 C50 109.3(6) . . ?
C51 C49 C52 109.7(7) . . ?
C50 C49 C52 109.2(5) . . ?
C51 C49 C47 108.6(5) . . ?
C50 C49 C47 113.8(5) . . ?
C52 C49 C47 106.1(6) . . ?

loop_
_geom_bond_atom_site_label_1
_geom_bond_atom_site_label_2
_geom_bond_distance
_geom_bond_site_symmetry_2
_geom_bond_publ_flag
Cr O2 1.898(4) . ?
Cr O1 1.919(4) . ?
Cr O3 1.931(4) . ?
Cr N3 2.059(4) . ?
Cr N2 2.078(4) . ?
Cr N1 2.093(5) . ?
O1 C7 1.304(6) . ?
N1 C1 1.355(7) . ?
N1 C5 1.369(8) . ?
O2 C27 1.296(6) . ?
N2 C25 1.353(7) . ?
N2 C21 1.356(7) . ?
O3 C47 1.299(6) . ?
N3 C45 1.345(8) . ?
N3 C41 1.369(7) . ?
C1 C2 1.418(8) . ?
C1 C6 1.437(9) . ?
C2 C3 1.347(10) . ?
C3 C4 1.386(10) . ?
C4 C5 1.375(8) . ?
C4 C8 1.495(10) . ?
C6 C7 1.356(8) . ?
C7 C9 1.537(9) . ?
C9 C11 1.515(11) . ?
C9 C10 1.520(8) . ?
C9 C12 1.521(10) . ?
C21 C22 1.419(7) . ?
C21 C26 1.433(8) . ?
C22 C23 1.352(9) . ?
C23 C24 1.383(9) . ?
C24 C25 1.375(7) . ?
C24 C28 1.518(9) . ?
C26 C27 1.340(7) . ?
C27 C29 1.543(8) . ?
C29 C31 1.500(10) . ?
C29 C30 1.512(9) . ?
C29 C32 1.544(9) . ?
C41 C42 1.418(8) . ?
C41 C46 1.427(9) . ?
C42 C43 1.364(10) . ?
C43 C44 1.362(10) . ?
C44 C45 1.388(8) . ?
C44 C48 1.500(10) . ?
C46 C47 1.375(8) . ?
C47 C49 1.528(9) . ?
C49 C51 1.519(10) . ?
C49 C50 1.523(8) . ?
C49 C52 1.527(9) . ?

loop_
_cod_changelog_entry_id
_cod_changelog_entry_author
_cod_changelog_entry_date
_cod_changelog_entry_text
1 'Vaitkus, Antanas' 2025-01-07T10:25:45+02:00 'Updated bibliographic information.'
